data_9015227
loop_
_publ_author_name
'Rozhdestvenskaya, I. V.'
'Nikishova, L. V.'

_publ_section_title
;
 Crystal structure of Na(Ca,Sr)2Si4O10F strontium agrellite from
 Yakutian charoitites: agrellite polytypes
;
_journal_name_full 'Crystallography Reports'
_journal_page_first 589
_journal_page_last 597
_journal_volume 43
_journal_year 1998
_chemical_compound_source "Sirenevyi Kamen' deposit, Murunskii massif, Yakutia, Russia"
_chemical_formula_sum 'Ca3.46 F2 Na2.1 O20 Si8 Sr0.3'
_chemical_name_mineral Agrellite
_space_group_IT_number 2
_symmetry_space_group_name_Hall '-P 1'
_symmetry_space_group_name_H-M 'P -1'
_cell_angle_alpha 90.17
_cell_angle_beta 116.78
_cell_angle_gamma 94.16
_cell_formula_units_Z 2
_cell_length_a 7.788
_cell_length_b 18.941
_cell_length_c 6.995
_cell_volume 918.013
_database_code_amcsd 0019049
_exptl_crystal_density_diffrn 2.879
_cod_original_formula_sum 'Ca3.46 Sr.3 Na2.1 Si8 F2 O20'
_cod_database_code 9015227

loop_
_space_group_symop_operation_xyz
x,y,z
-x,-y,-z

loop_
_atom_site_label
_atom_site_fract_x
_atom_site_fract_y
_atom_site_fract_z
_atom_site_occupancy
_atom_site_U_iso_or_equiv
_atom_site_type_symbol
_atom_site_attached_hydrogens
Ca1A 0.00680 0.21880 0.00230 0.70000 0.02026 Ca 0
Sr1A 0.00680 0.21880 0.00230 0.30000 0.02026 Sr 0
Ca1B 0.53920 0.28420 0.02310 0.86000 0.01013 Ca 0
Na1B 0.53920 0.28420 0.02310 0.14000 0.01013 Na 0
Ca2A 0.44910 0.72030 0.47540 0.90000 0.01089 Ca 0
Na2A 0.44910 0.72030 0.47540 0.10000 0.01089 Na 0
Ca2B 0.99880 0.78470 0.49420 1.00000 0.02533 Ca 0
Si1A 0.20800 0.92870 0.37500 1.00000 0.02786 Si 0
Si1B 0.30730 0.56600 0.15600 1.00000 0.01140 Si 0
Si2A 0.48600 0.87530 0.21500 1.00000 0.02153 Si 0
Si2B 0.02330 0.61810 0.29320 1.00000 0.00760 Si 0
Si3A 0.83420 0.91070 0.66710 1.00000 0.01267 Si 0
Si3B 0.67550 0.59210 0.83400 1.00000 0.02026 Si 0
Si4A 0.48660 0.87930 0.76730 1.00000 0.01900 Si 0
Si4B 0.02550 0.62090 0.72850 1.00000 0.01900 Si 0
NaA 0.23500 0.00820 0.86800 1.03000 0.03293 Na 0
NaB 0.26100 0.50350 0.62800 0.86000 0.03420 Na 0
FA 0.75600 0.76070 0.13100 1.00000 0.05066 F 0
FB 0.21400 0.24380 0.37500 1.00000 0.01393 F 0
O1A 0.35900 0.93840 0.61900 1.00000 0.00887 O 0
O1B 0.18100 0.56930 0.90200 1.00000 0.03040 O 0
O2A 0.09700 0.00720 0.29300 1.00000 0.00633 O 0
O2B 0.40300 0.49600 0.19900 1.00000 0.02786 O 0
O3A 0.34800 0.93540 0.22800 1.00000 0.03926 O 0
O3B 0.16200 0.56470 0.26600 1.00000 0.01013 O 0
O4A 0.06200 0.86500 0.27700 1.00000 0.01140 O 0
O4B 0.45500 0.63660 0.22500 1.00000 0.02406 O 0
O5A 0.38600 0.79610 0.18900 1.00000 0.01140 O 0
O5B 0.10000 0.69540 0.31400 1.00000 0.00887 O 0
O6A 0.51000 0.90600 0.00900 1.00000 0.03926 O 0
O6B 0.00000 0.58880 0.50000 1.00000 0.01393 O 0
O7A 0.69800 0.89250 0.41200 1.00000 0.01773 O 0
O7B 0.82100 0.60180 0.10700 1.00000 0.02406 O 0
O8A 0.02100 0.87220 0.76100 1.00000 0.02533 O 0
O8B 0.49600 0.63760 0.74800 1.00000 0.01267 O 0
O9A 0.70300 0.89300 0.79300 1.00000 0.00887 O 0
O9B 0.81400 0.59600 0.71300 1.00000 0.07219 O 0
O10A 0.40600 0.80200 0.69800 1.00000 0.02026 O 0
O1OB 0.11400 0.70160 0.78500 1.00000 0.00545 O 0

loop_
_cod_changelog_entry_id
_cod_changelog_entry_author
_cod_changelog_entry_date
_cod_changelog_entry_text
1
;cod-tools version 3.8.0
Id: cif_guess_AMCSD_atom_types 9581 2023-05-17 12:35:41Z saulius
;
2023-05-23T09:21:27+03:00
;Derived atom types and hydrogen counts
from atom names that follow the AMCSD naming convention
(Wat == water, O-H == hydroxyl).
;

loop_
_cod_related_entry_id
_cod_related_entry_database
_cod_related_entry_code
1 AMCSD 0019049
